data_7048725
loop_
_publ_author_name
'Pang, Ronglin'
'Li, Junxia'
'Cui, Zhongzheng'
'Zheng, Cheng'
'Li, Zhifang'
'Chen, Weifeng'
'Qi, Fan'
'Su, Li'
'Xiao, Xu-Qiong'

_publ_section_title
;
 Synthesis, structure and DFT calculations of 1,2-N-substituted
 o-carboranes.
;
_journal_issue 21
_journal_name_full 'Dalton transactions (Cambridge, England : 2003)'
_journal_page_first 7242
_journal_page_last 7248
_journal_paper_doi 10.1039/c8dt04877k
_journal_volume 48
_journal_year 2019
_chemical_formula_sum 'C12 H34 B10 N2'
_chemical_formula_weight 314.51
_space_group_crystal_system orthorhombic
_space_group_IT_number 43
_space_group_name_Hall 'F 2 -2d'
_space_group_name_H-M_alt 'F d d 2'
_symmetry_space_group_name_Hall 'F 2 -2d'
_symmetry_space_group_name_H-M 'F d d 2'
_atom_sites_solution_hydrogens geom
_audit_creation_method SHELXL-2014/7
_audit_update_record
;
2019-01-16 deposited with the CCDC.
2019-01-24 downloaded from the CCDC.
;
_cell_angle_alpha 90
_cell_angle_beta 90
_cell_angle_gamma 90
_cell_formula_units_Z 16
_cell_length_a 11.268(8)
_cell_length_b 19.419(14)
_cell_length_c 39.46(3)
_cell_measurement_reflns_used 991
_cell_measurement_temperature 296(2)
_cell_measurement_theta_max 26.84
_cell_measurement_theta_min 2.34
_cell_volume 8634(11)
_computing_cell_refinement 'Bruker SAINT'
_computing_data_collection 'Bruker APEX2'
_computing_data_reduction 'Bruker SAINT'
_computing_molecular_graphics 'Bruker SHELXTL'
_computing_publication_material 'Bruker SHELXTL'
_computing_structure_refinement 'SHELXL-2014/7 (Sheldrick, 2014)'
_computing_structure_solution 'SHELXS-97 (Sheldrick, 2008)'
_diffrn_ambient_temperature 296(2)
_diffrn_measured_fraction_theta_full 0.998
_diffrn_measured_fraction_theta_max 0.993
_diffrn_measurement_device_type 'Bruker APEX-II CCD'
_diffrn_measurement_method '\f and \w scans'
_diffrn_radiation_type MoK\a
_diffrn_radiation_wavelength 0.71073
_diffrn_reflns_av_R_equivalents 0.1175
_diffrn_reflns_av_unetI/netI 0.1305
_diffrn_reflns_Laue_measured_fraction_full 0.998
_diffrn_reflns_Laue_measured_fraction_max 0.993
_diffrn_reflns_limit_h_max 14
_diffrn_reflns_limit_h_min -12
_diffrn_reflns_limit_k_max 24
_diffrn_reflns_limit_k_min -24
_diffrn_reflns_limit_l_max 51
_diffrn_reflns_limit_l_min -50
_diffrn_reflns_number 15542
_diffrn_reflns_point_group_measured_fraction_full 0.994
_diffrn_reflns_point_group_measured_fraction_max 0.984
_diffrn_reflns_theta_full 25.242
_diffrn_reflns_theta_max 27.521
_diffrn_reflns_theta_min 2.064
_exptl_absorpt_coefficient_mu 0.049
_exptl_absorpt_correction_T_max 0.7456
_exptl_absorpt_correction_T_min 0.6177
_exptl_absorpt_correction_type multi-scan
_exptl_absorpt_process_details sadabs
_exptl_crystal_colour colorless
_exptl_crystal_density_diffrn 0.968
_exptl_crystal_description block
_exptl_crystal_F_000 2720
_exptl_crystal_size_max 0.20
_exptl_crystal_size_mid 0.15
_exptl_crystal_size_min 0.15
_refine_diff_density_max 0.184
_refine_diff_density_min -0.117
_refine_diff_density_rms 0.033
_refine_ls_abs_structure_details
; 
 Flack x determined using 490 quotients [(I+)-(I-)]/[(I+)+(I-)] 
 (Parsons, Flack and Wagner, Acta Cryst. B69 (2013) 249-259). 
;
_refine_ls_abs_structure_Flack -0.7(10)
_refine_ls_extinction_method none
_refine_ls_goodness_of_fit_ref 1.121
_refine_ls_hydrogen_treatment constr
_refine_ls_matrix_type full
_refine_ls_number_parameters 242
_refine_ls_number_reflns 4916
_refine_ls_number_restraints 56
_refine_ls_restrained_S_all 1.194
_refine_ls_R_factor_all 0.2822
_refine_ls_R_factor_gt 0.0960
_refine_ls_shift/su_max 0.000
_refine_ls_shift/su_mean 0.000
_refine_ls_structure_factor_coef Fsqd
_refine_ls_weighting_details 'w=1/[\s^2^(Fo^2^)+(0.0670P)^2^+0.1000P] where P=(Fo^2^+2Fc^2^)/3'
_refine_ls_weighting_scheme calc
_refine_ls_wR_factor_gt 0.1791
_refine_ls_wR_factor_ref 0.2295
_reflns_Friedel_coverage 0.955
_reflns_Friedel_fraction_full 0.990
_reflns_Friedel_fraction_max 0.976
_reflns_number_gt 1484
_reflns_number_total 4916
_reflns_threshold_expression 'I > 2\s(I)'
_cod_data_source_file c8dt04877k2.cif
_cod_data_source_block compound3a
_cod_depositor_comments 'Adding full bibliography for 7048722--7048727.cif.'
_cod_original_cell_volume 8635(11)
_cod_database_code 7048725
_shelx_shelxl_version_number 2014/7
_shelx_space_group_comment
; 
The symmetry employed for this shelxl refinement is uniquely defined 
by the following loop, which should always be used as a source of 
symmetry information in preference to the above space-group names. 
They are only intended as comments. 
;

loop_
_space_group_symop_operation_xyz
'x, y, z'
'-x, -y, z'
'x+1/4, -y+1/4, z+1/4'
'-x+1/4, y+1/4, z+1/4'
'x, y+1/2, z+1/2'
'-x, -y+1/2, z+1/2'
'x+1/4, -y+3/4, z+3/4'
'-x+1/4, y+3/4, z+3/4'
'x+1/2, y, z+1/2'
'-x+1/2, -y, z+1/2'
'x+3/4, -y+1/4, z+3/4'
'-x+3/4, y+1/4, z+3/4'
'x+1/2, y+1/2, z'
'-x+1/2, -y+1/2, z'
'x+3/4, -y+3/4, z+1/4'
'-x+3/4, y+3/4, z+1/4'

loop_
_atom_site_label
_atom_site_type_symbol
_atom_site_fract_x
_atom_site_fract_y
_atom_site_fract_z
_atom_site_U_iso_or_equiv
_atom_site_adp_type
_atom_site_occupancy
_atom_site_site_symmetry_order
_atom_site_calc_flag
_atom_site_refinement_flags_posn
_atom_site_refinement_flags_adp
_atom_site_refinement_flags_occupancy
_atom_site_disorder_assembly
_atom_site_disorder_group
B1 B 0.3535(6) 0.0103(4) 0.3358(2) 0.089(2) Uani 1 1 d . . . . .
H1 H 0.2564 0.0160 0.3363 0.107 Uiso 1 1 calc R U . . .
B2 B 0.4500(7) 0.0801(5) 0.3358(3) 0.105(3) Uani 1 1 d . . . . .
H2 H 0.4178 0.1336 0.3364 0.126 Uiso 1 1 calc R U . . .
B3 B 0.5778(7) 0.0556(4) 0.3126(2) 0.088(3) Uani 1 1 d . . . . .
H3 H 0.6277 0.0911 0.2962 0.105 Uiso 1 1 calc R U . . .
B4 B 0.5800(8) 0.0574(5) 0.3558(2) 0.103(3) Uani 1 1 d . . . . .
H4 H 0.6337 0.0961 0.3692 0.123 Uiso 1 1 calc R U . . .
B5 B 0.4384(8) 0.0288(5) 0.3711(2) 0.117(3) Uani 1 1 d . . . . .
H5 H 0.3992 0.0474 0.3950 0.140 Uiso 1 1 calc R U . . .
B6 B -0.0645(8) 0.0776(5) 0.4598(2) 0.103(3) Uani 1 1 d . . . . .
H6 H -0.1094 0.1279 0.4597 0.123 Uiso 1 1 calc R U . . .
B7 B 0.0901(8) 0.0667(6) 0.4608(3) 0.120(4) Uani 1 1 d . . . . .
H7 H 0.1521 0.1104 0.4619 0.145 Uiso 1 1 calc R U . . .
B8 B 0.1210(8) -0.0072(5) 0.4371(3) 0.104(3) Uani 1 1 d . . . . .
H8 H 0.2000 -0.0117 0.4208 0.124 Uiso 1 1 calc R U . . .
B9 B 0.1199(10) -0.0085(7) 0.4804(3) 0.132(4) Uani 1 1 d . . . . .
H9 H 0.2034 -0.0145 0.4945 0.159 Uiso 1 1 calc R U . . .
B10 B 0.0076(10) 0.0457(6) 0.4951(3) 0.135(4) Uani 1 1 d . . . . .
H10 H 0.0125 0.0757 0.5187 0.162 Uiso 1 1 calc R U . . .
N1 N 0.4020(6) 0.0559(4) 0.27081(18) 0.129(2) Uani 1 1 d D . . . .
H1A H 0.4488 0.0841 0.2606 0.155 Uiso 1 1 calc DR U . . .
C1 C 0.4358(6) 0.0310(4) 0.30263(19) 0.080(2) Uani 1 1 d . . . . .
C2 C 0.2965(9) 0.0375(5) 0.2548(3) 0.152(4) Uani 1 1 d . . . . .
H2A H 0.2329 0.0393 0.2713 0.182 Uiso 1 1 calc R U . . .
H2B H 0.3033 -0.0099 0.2472 0.182 Uiso 1 1 calc R U . . .
C3 C 0.2609(7) 0.0820(4) 0.22423(19) 0.098(2) Uani 1 1 d . U . . .
C4 C 0.1466(8) 0.0493(6) 0.2114(3) 0.173(4) Uani 1 1 d . . . . .
H4A H 0.0835 0.0586 0.2271 0.260 Uiso 1 1 calc R U . . .
H4B H 0.1573 0.0004 0.2094 0.260 Uiso 1 1 calc R U . . .
H4C H 0.1268 0.0682 0.1897 0.260 Uiso 1 1 calc R U . . .
C5 C 0.3584(9) 0.0687(8) 0.1980(3) 0.200(6) Uani 1 1 d . . . . .
H5A H 0.3705 0.1094 0.1846 0.301 Uiso 1 1 calc R U . . .
H5B H 0.3349 0.0314 0.1834 0.301 Uiso 1 1 calc R U . . .
H5C H 0.4309 0.0568 0.2093 0.301 Uiso 1 1 calc R U . . .
C6 C 0.2478(11) 0.1529(5) 0.2308(4) 0.218(6) Uani 1 1 d . U . . .
H6A H 0.2426 0.1603 0.2548 0.327 Uiso 1 1 calc R U . . .
H6B H 0.1768 0.1695 0.2201 0.327 Uiso 1 1 calc R U . . .
H6C H 0.3151 0.1774 0.2220 0.327 Uiso 1 1 calc R U . . .
C7 C 0.0121(7) 0.0472(3) 0.42665(19) 0.086(2) Uani 1 1 d . . . . .
C9 C -0.0041(7) 0.1604(4) 0.34964(19) 0.102(2) Uani 1 1 d D U . . .
C10 C -0.0244(9) 0.1031(5) 0.3223(3) 0.180(4) Uani 1 1 d D U . . .
H10A H -0.0758 0.1204 0.3049 0.269 Uiso 1 1 calc R U . . .
H10B H -0.0603 0.0636 0.3327 0.269 Uiso 1 1 calc R U . . .
H10C H 0.0504 0.0902 0.3126 0.269 Uiso 1 1 calc R U . . .
C12 C 0.1126(9) 0.1902(5) 0.3433(4) 0.216(6) Uani 1 1 d D U . . .
H12A H 0.1182 0.2340 0.3545 0.324 Uiso 1 1 calc R U . . .
H12B H 0.1236 0.1963 0.3194 0.324 Uiso 1 1 calc R U . . .
H12C H 0.1728 0.1599 0.3519 0.324 Uiso 1 1 calc R U . . .
C11 C -0.1036(8) 0.2107(5) 0.3447(3) 0.161(4) Uani 1 1 d D U . . .
H11A H -0.0884 0.2381 0.3249 0.242 Uiso 1 1 calc R U . . .
H11B H -0.1092 0.2401 0.3642 0.242 Uiso 1 1 calc R U . . .
H11C H -0.1768 0.1861 0.3419 0.242 Uiso 1 1 calc R U . . .
N2 N 0.0422(12) 0.0776(5) 0.3974(3) 0.097(4) Uani 0.685(15) 1 d D . P A 1
H2C H 0.1064 0.0671 0.3868 0.116 Uiso 0.685(15) 1 calc DR U P A 1
C8 C -0.0387(13) 0.1290(9) 0.3845(3) 0.114(4) Uani 0.685(15) 1 d D U P A 1
H8A H -0.0442 0.1660 0.4009 0.137 Uiso 0.685(15) 1 calc R U P A 1
H8B H -0.1168 0.1084 0.3825 0.137 Uiso 0.685(15) 1 calc R U P A 1
N2' N -0.046(2) 0.0772(12) 0.3921(6) 0.089(8) Uani 0.315(15) 1 d D . P A 2
H2' H -0.1184 0.0732 0.3855 0.106 Uiso 0.315(15) 1 calc DR U P A 2
C8' C 0.049(2) 0.1118(13) 0.3750(6) 0.107(6) Uani 0.315(15) 1 d D U P A 2
H8'1 H 0.0992 0.0786 0.3637 0.128 Uiso 0.315(15) 1 calc R U P A 2
H8'2 H 0.0966 0.1371 0.3912 0.128 Uiso 0.315(15) 1 calc R U P A 2

loop_
_atom_site_aniso_label
_atom_site_aniso_U_11
_atom_site_aniso_U_22
_atom_site_aniso_U_33
_atom_site_aniso_U_23
_atom_site_aniso_U_13
_atom_site_aniso_U_12
B1 0.051(4) 0.119(7) 0.098(6) -0.023(6) 0.008(5) -0.006(5)
B2 0.094(6) 0.103(7) 0.119(8) -0.048(7) 0.029(6) 0.001(5)
B3 0.057(6) 0.076(6) 0.130(9) 0.016(5) 0.008(5) 0.008(4)
B4 0.090(7) 0.115(8) 0.103(7) -0.024(6) 0.012(6) -0.036(6)
B5 0.109(8) 0.160(10) 0.081(7) -0.031(7) 0.012(5) -0.025(7)
B6 0.121(8) 0.086(7) 0.102(6) -0.024(6) -0.005(6) 0.024(6)
B7 0.086(7) 0.113(8) 0.163(10) -0.065(8) 0.003(7) -0.013(6)
B8 0.089(6) 0.088(6) 0.134(9) -0.006(6) 0.043(6) 0.003(6)
B9 0.106(8) 0.167(11) 0.123(8) -0.039(8) -0.038(7) 0.054(8)
B10 0.131(9) 0.174(10) 0.101(7) -0.044(7) -0.036(7) 0.071(9)
N1 0.089(5) 0.171(7) 0.127(6) 0.019(5) -0.023(4) -0.004(5)
C1 0.069(5) 0.093(5) 0.079(5) 0.003(4) -0.019(4) 0.016(4)
C2 0.121(8) 0.151(9) 0.183(10) -0.026(8) -0.014(7) -0.019(7)
C3 0.105(6) 0.094(5) 0.095(5) 0.039(5) -0.038(5) 0.008(5)
C4 0.136(8) 0.197(11) 0.186(10) 0.032(9) -0.044(8) -0.022(8)
C5 0.134(9) 0.331(18) 0.137(9) 0.031(9) -0.017(7) -0.014(10)
C6 0.227(11) 0.118(7) 0.308(14) -0.027(9) -0.137(11) 0.041(8)
C7 0.118(6) 0.057(4) 0.082(5) 0.011(4) 0.015(5) -0.017(5)
C9 0.100(5) 0.081(5) 0.124(6) 0.025(4) 0.006(5) 0.009(4)
C10 0.197(10) 0.166(10) 0.175(9) -0.003(7) 0.002(8) 0.009(8)
C12 0.130(7) 0.141(8) 0.377(17) 0.089(10) -0.033(10) -0.018(7)
C11 0.130(7) 0.156(8) 0.198(10) 0.046(7) 0.014(6) 0.030(7)
N2 0.105(8) 0.071(7) 0.115(10) 0.018(6) 0.002(8) 0.022(7)
C8 0.113(9) 0.105(9) 0.124(9) 0.016(7) 0.014(7) 0.036(8)
N2' 0.091(16) 0.055(14) 0.120(17) 0.036(12) -0.026(16) 0.000(14)
C8' 0.105(13) 0.091(12) 0.124(13) 0.023(10) 0.040(11) 0.031(12)

loop_
_atom_type_symbol
_atom_type_description
_atom_type_scat_dispersion_real
_atom_type_scat_dispersion_imag
_atom_type_scat_source
C C 0.0033 0.0016 'International Tables Vol C Tables 4.2.6.8 and 6.1.1.4'
H H 0.0000 0.0000 'International Tables Vol C Tables 4.2.6.8 and 6.1.1.4'
B B 0.0013 0.0007 'International Tables Vol C Tables 4.2.6.8 and 6.1.1.4'
N N 0.0061 0.0033 'International Tables Vol C Tables 4.2.6.8 and 6.1.1.4'

loop_
_geom_angle_atom_site_label_1
_geom_angle_atom_site_label_2
_geom_angle_atom_site_label_3
_geom_angle
_geom_angle_site_symmetry_1
_geom_angle_site_symmetry_3
C1 B1 B4 107.9(6) . 2_655
C1 B1 B5 106.1(5) . .
B4 B1 B5 62.9(5) 2_655 .
C1 B1 B2 57.4(5) . .
B4 B1 B2 109.0(6) 2_655 .
B5 B1 B2 59.4(5) . .
C1 B1 B3 61.0(4) . 2_655
B4 B1 B3 59.1(5) 2_655 2_655
B5 B1 B3 109.2(6) . 2_655
B2 B1 B3 107.1(5) . 2_655
C1 B2 B5 107.8(7) . .
C1 B2 B4 107.6(6) . .
B5 B2 B4 62.9(6) . .
C1 B2 B1 58.7(5) . .
B5 B2 B1 60.0(5) . .
B4 B2 B1 109.4(7) . .
C1 B2 B3 60.4(4) . .
B5 B2 B3 109.0(7) . .
B4 B2 B3 58.5(4) . .
B1 B2 B3 107.3(6) . .
B4 B3 C1 104.4(6) . .
B4 B3 C1 104.3(6) . 2_655
C1 B3 C1 66.2(5) . 2_655
B4 B3 B1 59.1(5) . 2_655
C1 B3 B1 109.2(6) . 2_655
C1 B3 B1 56.6(4) 2_655 2_655
B4 B3 B2 59.2(5) . .
C1 B3 B2 55.6(4) . .
C1 B3 B2 107.8(6) 2_655 .
B1 B3 B2 106.5(6) 2_655 .
B1 B4 B3 61.8(5) 2_655 .
B1 B4 B2 111.0(7) 2_655 .
B3 B4 B2 62.3(5) . .
B1 B4 B5 59.2(5) 2_655 2_655
B3 B4 B5 108.4(7) . 2_655
B2 B4 B5 107.2(6) . 2_655
B1 B4 B5 107.9(6) 2_655 .
B3 B4 B5 108.5(6) . .
B2 B4 B5 58.4(5) . .
B5 B4 B5 59.7(6) 2_655 .
B2 B5 B1 60.6(5) . .
B2 B5 B5 107.7(5) . 2_655
B1 B5 B5 107.5(6) . 2_655
B2 B5 B4 106.1(6) . 2_655
B1 B5 B4 58.0(5) . 2_655
B5 B5 B4 60.3(6) 2_655 2_655
B2 B5 B4 58.7(5) . .
B1 B5 B4 106.6(6) . .
B5 B5 B4 60.1(5) 2_655 .
B4 B5 B4 106.2(7) 2_655 .
C7 B6 B9 106.6(7) . 2
C7 B6 B10 105.2(6) . .
B9 B6 B10 60.2(6) 2 .
C7 B6 B8 60.9(5) . 2
B9 B6 B8 59.5(6) 2 2
B10 B6 B8 107.7(7) . 2
C7 B6 B7 57.5(5) . .
B9 B6 B7 105.2(7) 2 .
B10 B6 B7 58.2(7) . .
B8 B6 B7 106.1(6) 2 .
C7 B7 B9 106.3(7) . .
C7 B7 B10 107.7(7) . .
B9 B7 B10 62.2(7) . .
C7 B7 B8 58.8(5) . .
B9 B7 B8 59.6(5) . .
B10 B7 B8 109.9(8) . .
C7 B7 B6 58.8(5) . .
B9 B7 B6 108.1(8) . .
B10 B7 B6 60.1(5) . .
B8 B7 B6 106.6(6) . .
C7 B8 B9 104.5(7) . .
C7 B8 C7 65.8(5) . 2
B9 B8 C7 102.9(7) . 2
C7 B8 B7 57.7(5) . .
B9 B8 B7 58.4(6) . .
C7 B8 B7 108.7(7) 2 .
C7 B8 B6 110.6(6) . 2
B9 B8 B6 58.3(6) . 2
C7 B8 B6 57.3(5) 2 2
B7 B8 B6 107.0(7) . 2
B7 B9 B6 113.2(7) . 2
B7 B9 B8 62.0(6) . .
B6 B9 B8 62.2(6) 2 .
B7 B9 B10 110.8(7) . 2
B6 B9 B10 61.1(6) 2 2
B8 B9 B10 110.6(8) . 2
B7 B9 B10 59.1(6) . .
B6 B9 B10 111.8(9) 2 .
B8 B9 B10 109.2(8) . .
B10 B9 B10 62.1(8) 2 .
B7 B10 B9 106.9(7) . 2
B7 B10 B6 61.8(6) . .
B9 B10 B6 58.8(6) 2 .
B7 B10 B9 58.7(7) . .
B9 B10 B9 103.9(8) 2 .
B6 B10 B9 106.8(7) . .
B7 B10 B10 107.0(6) . 2
B9 B10 B10 59.9(8) 2 2
B6 B10 B10 108.1(7) . 2
B9 B10 B10 58.0(6) . 2
C2 N1 C1 123.4(8) . .
N1 C1 B2 123.1(7) . .
N1 C1 B1 130.0(6) . .
B2 C1 B1 63.9(5) . .
N1 C1 B3 111.2(6) . .
B2 C1 B3 64.0(5) . .
B1 C1 B3 114.2(6) . .
N1 C1 B3 121.0(6) . 2_655
B2 C1 B3 113.2(7) . 2_655
B1 C1 B3 62.3(5) . 2_655
B3 C1 B3 107.5(5) . 2_655
N1 C1 C1 115.5(4) . 2_655
B2 C1 C1 107.4(5) . 2_655
B1 C1 C1 106.0(5) . 2_655
B3 C1 C1 57.3(4) . 2_655
B3 C1 C1 56.5(4) 2_655 2_655
N1 C2 C3 115.7(8) . .
C6 C3 C4 112.3(7) . .
C6 C3 C5 111.4(10) . .
C4 C3 C5 108.1(8) . .
C6 C3 C2 115.7(9) . .
C4 C3 C2 104.2(7) . .
C5 C3 C2 104.4(7) . .
N2 C7 B7 117.8(9) . .
N2' C7 B7 144.9(10) . .
N2 C7 B8 107.7(8) . .
N2' C7 B8 137.0(12) . .
B7 C7 B8 63.5(6) . .
N2 C7 B6 130.4(7) . .
N2' C7 B6 108.8(11) . .
B7 C7 B6 63.7(5) . .
B8 C7 B6 114.1(7) . .
N2 C7 B8 128.2(9) . 2
N2' C7 B8 90.6(10) . 2
B7 C7 B8 111.7(7) . 2
B8 C7 B8 107.1(6) . 2
B6 C7 B8 61.8(5) . 2
N2 C7 C7 118.2(5) . 2
N2' C7 C7 107.2(8) . 2
B7 C7 C7 107.8(6) . 2
B8 C7 C7 58.9(5) . 2
B6 C7 C7 105.8(5) . 2
B8 C7 C7 55.4(5) 2 2
C12 C9 C8' 90.3(11) . .
C12 C9 C11 113.1(7) . .
C8' C9 C11 142.5(12) . .
C12 C9 C8 122.2(9) . .
C11 C9 C8 100.6(8) . .
C12 C9 C10 107.2(8) . .
C8' C9 C10 94.1(12) . .
C11 C9 C10 105.3(7) . .
C8 C9 C10 107.1(9) . .
C7 N2 C8 116.6(12) . .
N2 C8 C9 115.1(11) . .
C8' N2' C7 105(2) . .
N2' C8' C9 108(2) . .

loop_
_geom_bond_atom_site_label_1
_geom_bond_atom_site_label_2
_geom_bond_distance
_geom_bond_site_symmetry_2
B1 C1 1.654(11) .
B1 B4 1.706(12) 2_655
B1 B5 1.728(11) .
B1 B2 1.738(12) .
B1 B3 1.753(10) 2_655
B2 C1 1.629(11) .
B2 B5 1.717(14) .
B2 B4 1.722(13) .
B2 B3 1.773(11) .
B3 B4 1.708(11) .
B3 C1 1.716(10) .
B3 C1 1.732(10) 2_655
B3 B1 1.753(10) 2_655
B4 B1 1.706(12) 2_655
B4 B5 1.791(13) 2_655
B4 B5 1.794(12) .
B5 B5 1.783(19) 2_655
B5 B4 1.791(13) 2_655
B6 C7 1.675(11) .
B6 B9 1.687(15) 2
B6 B10 1.726(13) .
B6 B8 1.755(13) 2
B6 B7 1.755(13) .
B7 C7 1.652(12) .
B7 B9 1.686(16) .
B7 B10 1.693(16) .
B7 B8 1.748(13) .
B8 C7 1.671(12) .
B8 B9 1.709(14) .
B8 C7 1.738(12) 2
B8 B6 1.755(13) 2
B9 B6 1.687(15) 2
B9 B10 1.711(15) 2
B9 B10 1.746(15) .
B10 B9 1.711(15) 2
B10 B10 1.78(2) 2
N1 C2 1.394(9) .
N1 C1 1.399(9) .
C1 B3 1.732(10) 2_655
C1 C1 1.882(13) 2_655
C2 C3 1.537(11) .
C3 C6 1.409(11) .
C3 C4 1.523(10) .
C3 C5 1.532(13) .
C7 N2 1.342(12) .
C7 N2' 1.62(3) .
C7 B8 1.738(12) 2
C7 C7 1.853(13) 2
C9 C12 1.458(11) .
C9 C8' 1.50(2) .
C9 C11 1.500(10) .
C9 C8 1.554(14) .
C9 C10 1.566(11) .
N2 C8 1.444(15) .
N2' C8' 1.43(2) .
